data_7232859
loop_
_publ_author_name
'Samie, Ali'
'Salimi, Alireza'

_publ_section_title
;
 Orientation-dependent conformational polymorphs in two similar
 pyridine/pyrazine phenolic esters
;
_journal_issue 24
_journal_name_full CrystEngComm
_journal_page_first 3721
_journal_paper_doi 10.1039/C8CE02107D
_journal_volume 21
_journal_year 2019
_chemical_formula_moiety 'C12 H9 N O2'
_chemical_formula_sum 'C12 H9 N O2'
_chemical_formula_weight 199.20
_chemical_melting_point 341.8
_chemical_name_common Ib
_chemical_name_systematic
;
 Phenyl pyridine-2-carboxylate (Ib)
;
_space_group_crystal_system monoclinic
_space_group_IT_number 14
_space_group_name_Hall '-P 2yn'
_space_group_name_H-M_alt 'P 1 21/n 1'
_symmetry_space_group_name_Hall '-P 2yn'
_symmetry_space_group_name_H-M 'P 1 21/n 1'
_atom_sites_solution_hydrogens geom
_audit_creation_method SHELXL-2013
_audit_update_record
;
2019-05-02 deposited with the CCDC.    2019-06-03 downloaded from the CCDC.
;
_cell_angle_alpha 90
_cell_angle_beta 94.20(2)
_cell_angle_gamma 90
_cell_formula_units_Z 4
_cell_length_a 7.994(15)
_cell_length_b 6.095(12)
_cell_length_c 20.94(4)
_cell_measurement_reflns_used 1933
_cell_measurement_temperature 143(2)
_cell_measurement_theta_max 27.5
_cell_measurement_theta_min 2.0
_cell_volume 1018(3)
_computing_cell_refinement 'CrystalClear-SM Expert 2.0 rc14 (Rigaku, 2009)'
_computing_data_collection 'CrystalClear-SM Expert 2.0 rc14 (Rigaku, 2009)'
_computing_data_reduction 'CrystalClear-SM Expert 2.0 rc14 (Rigaku, 2009)'
_computing_molecular_graphics 'Bruker SHELXTL'
_computing_publication_material 'Bruker SHELXTL'
_computing_structure_refinement 'SHELXL-2013 (Sheldrick, 2013)'
_computing_structure_solution 'Bruker SHELXTL'
_diffrn_ambient_temperature 143(2)
_diffrn_detector_area_resol_mean 13.6612
_diffrn_measured_fraction_theta_full 0.932
_diffrn_measured_fraction_theta_max 0.946
_diffrn_measurement_device_type
;
Rigaku Mercury375R (2x2 bin mode)
;
_diffrn_measurement_method 'profile data from \w-scans'
_diffrn_radiation_type MoK\a
_diffrn_radiation_wavelength 0.71073
_diffrn_reflns_av_R_equivalents 0.2487
_diffrn_reflns_av_unetI/netI 0.1477
_diffrn_reflns_Laue_measured_fraction_full 0.932
_diffrn_reflns_Laue_measured_fraction_max 0.946
_diffrn_reflns_limit_h_max 10
_diffrn_reflns_limit_h_min -10
_diffrn_reflns_limit_k_max 7
_diffrn_reflns_limit_k_min -7
_diffrn_reflns_limit_l_max 27
_diffrn_reflns_limit_l_min -27
_diffrn_reflns_number 8636
_diffrn_reflns_point_group_measured_fraction_full 0.932
_diffrn_reflns_point_group_measured_fraction_max 0.946
_diffrn_reflns_theta_full 25.242
_diffrn_reflns_theta_max 27.500
_diffrn_reflns_theta_min 2.667
_diffrn_source 'Sealed Tube'
_exptl_absorpt_coefficient_mu 0.090
_exptl_absorpt_correction_T_max 1.000
_exptl_absorpt_correction_T_min 0.449
_exptl_absorpt_correction_type multi-scan
_exptl_absorpt_process_details Multi-scan
_exptl_crystal_colour Colorless
_exptl_crystal_density_diffrn 1.300
_exptl_crystal_description plate
_exptl_crystal_F_000 416
_exptl_crystal_recrystallization_method 'Re-crystallisation from solvent: Hexane and Ethyl Acetate'
_exptl_crystal_size_max 0.200
_exptl_crystal_size_mid 0.200
_exptl_crystal_size_min 0.200
_refine_diff_density_max 0.499
_refine_diff_density_min -0.300
_refine_diff_density_rms 0.094
_refine_ls_extinction_coef 0.10(3)
_refine_ls_extinction_expression Fc^*^=kFc[1+0.001xFc^2^\l^3^/sin(2\q)]^-1/4^
_refine_ls_extinction_method SHELXL
_refine_ls_goodness_of_fit_ref 1.081
_refine_ls_hydrogen_treatment constr
_refine_ls_matrix_type full
_refine_ls_number_parameters 137
_refine_ls_number_reflns 2205
_refine_ls_number_restraints 0
_refine_ls_restrained_S_all 1.081
_refine_ls_R_factor_all 0.1675
_refine_ls_R_factor_gt 0.1266
_refine_ls_shift/su_max 0.000
_refine_ls_shift/su_mean 0.000
_refine_ls_structure_factor_coef Fsqd
_refine_ls_weighting_details 'w=1/[\s^2^(Fo^2^)+(0.2000P)^2^] where P=(Fo^2^+2Fc^2^)/3'
_refine_ls_weighting_scheme calc
_refine_ls_wR_factor_gt 0.3342
_refine_ls_wR_factor_ref 0.3771
_reflns_Friedel_coverage 0.000
_reflns_number_gt 1212
_reflns_number_total 2205
_reflns_threshold_expression 'I > 2\s(I)'
_cod_data_source_file c8ce02107d2.cif
_cod_data_source_block Ib
_cod_depositor_comments
;
The following automatic conversions were performed:

'_exptl_absorpt_correction_type' value 'Multi-scan' changed to
'multi-scan' according to
/home/data/users/saulius/crontab/automatic-downloads/rss-feeds/RSC/lib/dictionaries/cif_core.dic
dictionary named 'cif_core.dic' version 2.4.2 from 2011-04-26.

Automatic conversion script
Id: cif_fix_values 4973 2017-02-22 13:04:09Z antanas 

 Adding full bibliography for 7232857--7232860.cif.
;
_cod_database_code 7232859
_shelx_space_group_comment
;
The symmetry employed for this shelxl refinement is uniquely defined
by the following loop, which should always be used as a source of
symmetry information in preference to the above space-group names.
They are only intended as comments.
;
_shelx_estimated_absorpt_t_min 0.982
_shelx_estimated_absorpt_t_max 0.982
_shelxl_version_number 2013-4

loop_
_space_group_symop_operation_xyz
'x, y, z'
'-x+1/2, y+1/2, -z+1/2'
'-x, -y, -z'
'x-1/2, -y-1/2, z-1/2'

loop_
_atom_site_label
_atom_site_type_symbol
_atom_site_fract_x
_atom_site_fract_y
_atom_site_fract_z
_atom_site_U_iso_or_equiv
_atom_site_adp_type
_atom_site_occupancy
_atom_site_site_symmetry_order
_atom_site_calc_flag
_atom_site_refinement_flags_posn
_atom_site_refinement_flags_adp
C1 C 0.2047(5) 0.7130(7) 0.83431(18) 0.0635(10) Uani 1 1 d . .
C2 C 0.1325(6) 0.9016(7) 0.8518(2) 0.0736(12) Uani 1 1 d . .
H2 H 0.1804 0.9850 0.8868 0.088 Uiso 1 1 calc R U
C3 C -0.0122(7) 0.9713(8) 0.8178(2) 0.0852(14) Uani 1 1 d . .
H3 H -0.0671 1.1006 0.8306 0.102 Uiso 1 1 calc R U
C4 C -0.0777(6) 0.8533(9) 0.7650(2) 0.0841(14) Uani 1 1 d . .
H4 H -0.1746 0.9047 0.7406 0.101 Uiso 1 1 calc R U
C5 C -0.0036(5) 0.6671(8) 0.7489(2) 0.0747(12) Uani 1 1 d . .
H5 H -0.0506 0.5855 0.7134 0.090 Uiso 1 1 calc R U
C6 C 0.1375(6) 0.5907(7) 0.7821(2) 0.0712(11) Uani 1 1 d . .
H6 H 0.1889 0.4579 0.7701 0.085 Uiso 1 1 calc R U
C7 C 0.3661(5) 0.4823(7) 0.8984(2) 0.0726(12) Uani 1 1 d . .
C8 C 0.5511(5) 0.4233(7) 0.91886(17) 0.0662(11) Uani 1 1 d . .
C9 C 0.5684(6) 0.2291(8) 0.9535(2) 0.0814(13) Uani 1 1 d . .
H9 H 0.4714 0.1509 0.9640 0.098 Uiso 1 1 calc R U
C10 C 0.8515(7) 0.2676(10) 0.9583(3) 0.0897(15) Uani 1 1 d . .
H10 H 0.9605 0.2149 0.9713 0.108 Uiso 1 1 calc R U
C11 C 0.8390(6) 0.4598(10) 0.9262(2) 0.0930(16) Uani 1 1 d . .
H11 H 0.9372 0.5392 0.9177 0.112 Uiso 1 1 calc R U
C12 C 0.6893(6) 0.5367(9) 0.9066(2) 0.0777(13) Uani 1 1 d . .
H12 H 0.6795 0.6717 0.8840 0.093 Uiso 1 1 calc R U
N1 N 0.7234(7) 0.1503(7) 0.9725(2) 0.0969(14) Uani 1 1 d . .
O1 O 0.2489(4) 0.3824(6) 0.91343(18) 0.0888(11) Uani 1 1 d . .
O2 O 0.3642(4) 0.6602(5) 0.86356(15) 0.0820(11) Uani 1 1 d . .

loop_
_atom_site_aniso_label
_atom_site_aniso_U_11
_atom_site_aniso_U_22
_atom_site_aniso_U_33
_atom_site_aniso_U_23
_atom_site_aniso_U_13
_atom_site_aniso_U_12
C1 0.062(2) 0.069(2) 0.060(2) 0.0021(17) 0.0019(15) -0.0011(17)
C2 0.088(3) 0.065(2) 0.068(2) -0.0119(19) 0.008(2) 0.001(2)
C3 0.105(3) 0.070(3) 0.081(3) 0.004(2) 0.015(2) 0.025(2)
C4 0.077(3) 0.100(3) 0.074(3) 0.013(3) -0.003(2) 0.013(2)
C5 0.079(3) 0.082(3) 0.063(2) -0.009(2) 0.0029(18) -0.006(2)
C6 0.081(3) 0.064(2) 0.069(2) -0.0118(19) 0.0109(19) -0.0030(19)
C7 0.081(3) 0.066(2) 0.073(2) -0.0165(19) 0.0265(19) -0.031(2)
C8 0.075(2) 0.070(2) 0.0521(19) -0.0139(17) -0.0022(16) 0.0035(18)
C9 0.086(3) 0.080(3) 0.078(3) -0.001(2) 0.004(2) -0.016(2)
C10 0.076(3) 0.107(4) 0.084(3) -0.020(3) -0.012(2) 0.018(3)
C11 0.080(3) 0.117(4) 0.084(3) -0.014(3) 0.020(2) -0.022(3)
C12 0.084(3) 0.087(3) 0.062(2) 0.010(2) 0.0051(19) -0.014(2)
N1 0.126(4) 0.077(3) 0.083(3) 0.012(2) -0.015(2) 0.008(2)
O1 0.077(2) 0.091(2) 0.100(2) 0.0181(19) 0.0133(16) -0.0128(17)
O2 0.090(2) 0.076(2) 0.080(2) 0.0077(15) 0.0042(15) -0.0099(15)

loop_
_atom_type_symbol
_atom_type_description
_atom_type_scat_dispersion_real
_atom_type_scat_dispersion_imag
_atom_type_scat_source
C C 0.0033 0.0016 'International Tables Vol C Tables 4.2.6.8 and 6.1.1.4'
H H 0.0000 0.0000 'International Tables Vol C Tables 4.2.6.8 and 6.1.1.4'
N N 0.0061 0.0033 'International Tables Vol C Tables 4.2.6.8 and 6.1.1.4'
O O 0.0106 0.0060 'International Tables Vol C Tables 4.2.6.8 and 6.1.1.4'

loop_
_geom_angle_atom_site_label_1
_geom_angle_atom_site_label_2
_geom_angle_atom_site_label_3
_geom_angle
C2 C1 C6 121.3(4)
C2 C1 O2 117.9(4)
C6 C1 O2 120.1(4)
C1 C2 C3 118.8(4)
C2 C3 C4 120.3(4)
C5 C4 C3 119.5(4)
C4 C5 C6 121.9(4)
C5 C6 C1 118.2(4)
O1 C7 O2 126.9(5)
O1 C7 C8 124.5(5)
O2 C7 C8 108.6(3)
C12 C8 C9 119.0(4)
C12 C8 C7 127.5(4)
C9 C8 C7 113.4(4)
N1 C9 C8 120.5(4)
N1 C10 C11 124.0(5)
C12 C11 C10 119.6(5)
C11 C12 C8 119.8(5)
C10 N1 C9 117.0(5)
C7 O2 C1 113.9(3)

loop_
_geom_bond_atom_site_label_1
_geom_bond_atom_site_label_2
_geom_bond_distance
C1 C2 1.349(6)
C1 C6 1.397(6)
C1 O2 1.411(5)
C2 C3 1.380(7)
C3 C4 1.389(8)
C4 C5 1.335(7)
C5 C6 1.363(7)
C7 O1 1.179(5)
C7 O2 1.307(6)
C7 C8 1.551(7)
C8 C12 1.344(6)
C8 C9 1.389(7)
C9 N1 1.361(7)
C10 N1 1.301(7)
C10 C11 1.351(8)
C11 C12 1.322(7)
